data_4110583
loop_
_publ_author_name
'Hyojong Yoo'
'Patrick J. Carroll'
'Donald H. Berry'

_publ_section_title
;
 Synthesis and Structure of Ruthenium-Silylene Complexes: Activation of
 Si-Cl Bonds in N-Heterocyclic Silanes
;
_journal_name_full 'Journal of the American Chemical Society'
_journal_page_first 6038
_journal_page_last 6039
_journal_paper_doi 10.1021/ja0580744
_journal_volume 128
_journal_year 2006
_chemical_formula_sum 'C31 H39 Cl2 N3 O Ru'
_chemical_formula_weight 641.62
_space_group_IT_number 14
_symmetry_cell_setting monoclinic
_symmetry_Int_Tables_number 14
_symmetry_space_group_name_Hall '-P 2ybc'
_symmetry_space_group_name_H-M 'P 1 21/c 1'
_atom_sites_solution_hydrogens geom
_atom_sites_solution_primary direct
_audit_creation_method SHELXL-97
_cell_angle_alpha 90.00
_cell_angle_beta 101.285(2)
_cell_angle_gamma 90.00
_cell_formula_units_Z 4
_cell_length_a 20.1662(17)
_cell_length_b 15.9814(12)
_cell_length_c 9.3941(8)
_cell_measurement_temperature 143(1)
_cell_volume 2969.0(4)
_computing_data_collection 'CrystalClear (Rigaku, 1999)'
_computing_data_reduction 'CrystalClear (Rigaku, 1999)'
_computing_structure_refinement 'SHELXL-97 (Sheldrick, 1997)'
_computing_structure_solution 'SIR97 (Altomare, 1999)'
_diffrn_ambient_temperature 143(1)
_diffrn_measured_fraction_theta_full 0.993
_diffrn_measured_fraction_theta_max 0.993
_diffrn_measurement_device 'CCD Area Detector'
_diffrn_measurement_device_type 'Rigaku Mercury'
_diffrn_measurement_method 'phi and omega rotations'
_diffrn_radiation_monochromator graphite
_diffrn_radiation_source 'rotating anode'
_diffrn_radiation_type MoK\a
_diffrn_radiation_wavelength 0.71069
_diffrn_reflns_av_R_equivalents 0.0464
_diffrn_reflns_av_sigmaI/netI 0.0776
_diffrn_reflns_limit_h_max 26
_diffrn_reflns_limit_h_min -19
_diffrn_reflns_limit_k_max 16
_diffrn_reflns_limit_k_min -20
_diffrn_reflns_limit_l_max 9
_diffrn_reflns_limit_l_min -12
_diffrn_reflns_number 21157
_diffrn_reflns_theta_full 27.49
_diffrn_reflns_theta_max 27.49
_diffrn_reflns_theta_min 2.55
_exptl_absorpt_coefficient_mu 0.737
_exptl_absorpt_correction_T_max 1.0000
_exptl_absorpt_correction_T_min 0.6767
_exptl_absorpt_correction_type multi-scan
_exptl_crystal_density_diffrn 1.435
_exptl_crystal_F_000 1328
_exptl_crystal_size_max 0.28
_exptl_crystal_size_mid 0.15
_exptl_crystal_size_min 0.03
_refine_diff_density_max 1.181
_refine_diff_density_min -1.029
_refine_diff_density_rms 0.093
_refine_ls_extinction_method none
_refine_ls_goodness_of_fit_ref 0.933
_refine_ls_hydrogen_treatment constr
_refine_ls_matrix_type full
_refine_ls_number_parameters 361
_refine_ls_number_reflns 6756
_refine_ls_number_restraints 25
_refine_ls_restrained_S_all 0.933
_refine_ls_R_factor_all 0.0550
_refine_ls_R_factor_gt 0.0366
_refine_ls_shift/su_max 0.004
_refine_ls_shift/su_mean 0.000
_refine_ls_structure_factor_coef Fsqd
_refine_ls_weighting_details 'calc w=1/[\s^2^(Fo^2^)+(0.0255P)^2^+0.0000P] where P=(Fo^2^+2Fc^2^)/3'
_refine_ls_weighting_scheme calc
_refine_ls_wR_factor_gt 0.0728
_refine_ls_wR_factor_ref 0.0780
_reflns_number_gt 4790
_reflns_number_total 6756
_reflns_threshold_expression >2sigma(I)
_cod_data_source_file ja0580744si20051208_101517.cif
_cod_data_source_block shelxl
_cod_original_sg_symbol_H-M 'P 21/c '
_cod_database_code 4110583

loop_
_symmetry_equiv_pos_as_xyz
'x, y, z'
'-x, y+1/2, -z+1/2'
'-x, -y, -z'
'x, -y-1/2, z-1/2'

loop_
_atom_site_label
_atom_site_type_symbol
_atom_site_fract_x
_atom_site_fract_y
_atom_site_fract_z
_atom_site_U_iso_or_equiv
_atom_site_adp_type
_atom_site_occupancy
_atom_site_symmetry_multiplicity
_atom_site_calc_flag
_atom_site_refinement_flags
_atom_site_disorder_assembly
_atom_site_disorder_group
Ru1 Ru 0.236168(9) 0.533444(13) 0.30240(3) 0.01641(7) Uani 1 1 d . . .
Cl1 Cl 0.30502(3) 0.55031(4) 0.53775(8) 0.02553(17) Uani 1 1 d . . .
Cl2 Cl 0.16595(3) 0.51181(5) 0.07015(8) 0.03001(19) Uani 1 1 d . . .
N1 N 0.31057(9) 0.58886(14) 0.2101(3) 0.0175(5) Uani 1 1 d . . .
N2 N 0.20927(9) 0.64628(13) 0.3022(3) 0.0168(5) Uani 1 1 d . . .
N3 N 0.15001(9) 0.52384(14) 0.3921(2) 0.0174(5) Uani 1 1 d . . .
C1 C 0.30104(12) 0.66871(17) 0.1856(3) 0.0191(6) Uani 1 1 d . . .
C2 C 0.24460(12) 0.70558(17) 0.2409(3) 0.0188(6) Uani 1 1 d . . .
C3 C 0.22856(13) 0.78926(17) 0.2482(3) 0.0235(7) Uani 1 1 d . . .
H3 H 0.2513 0.8294 0.2043 0.031 Uiso 1 1 calc R . .
C4 C 0.17812(13) 0.81293(18) 0.3218(3) 0.0248(7) Uani 1 1 d . . .
H4 H 0.1679 0.8693 0.3302 0.033 Uiso 1 1 calc R . .
C5 C 0.14308(13) 0.75262(18) 0.3828(3) 0.0243(7) Uani 1 1 d . . .
H5 H 0.1093 0.7684 0.4320 0.032 Uiso 1 1 calc R . .
C6 C 0.15827(12) 0.66891(17) 0.3703(3) 0.0189(6) Uani 1 1 d . . .
C7 C 0.12451(12) 0.59624(18) 0.4181(3) 0.0203(6) Uani 1 1 d . . .
C8 C 0.37249(12) 0.54873(16) 0.1873(3) 0.0182(6) Uani 1 1 d . . .
C9 C 0.36948(12) 0.49217(18) 0.0731(3) 0.0220(6) Uani 1 1 d . . .
C10 C 0.42645(13) 0.44395(19) 0.0680(3) 0.0272(7) Uani 1 1 d . . .
H10 H 0.4248 0.4055 -0.0070 0.036 Uiso 1 1 calc R . .
C11 C 0.48561(13) 0.45147(18) 0.1714(3) 0.0259(7) Uani 1 1 d . . .
C12 C 0.48841(12) 0.51258(18) 0.2766(3) 0.0249(7) Uani 1 1 d . . .
H12 H 0.5287 0.5205 0.3427 0.033 Uiso 1 1 calc R . .
C13 C 0.43285(12) 0.56281(17) 0.2872(3) 0.0208(6) Uani 1 1 d . . .
C14 C 0.30909(13) 0.4841(2) -0.0483(3) 0.0328(8) Uani 1 1 d . . .
H14a H 0.2759 0.4488 -0.0180 0.049 Uiso 1 1 calc R . .
H14b H 0.3228 0.4599 -0.1315 0.049 Uiso 1 1 calc R . .
H14c H 0.2900 0.5384 -0.0731 0.049 Uiso 1 1 calc R . .
C15 C 0.54464(14) 0.3939(2) 0.1664(4) 0.0373(9) Uani 1 1 d . . .
H15a H 0.5851 0.4174 0.2233 0.056 Uiso 1 1 calc R . .
H15b H 0.5501 0.3875 0.0678 0.056 Uiso 1 1 calc R . .
H15c H 0.5362 0.3402 0.2051 0.056 Uiso 1 1 calc R . .
C16 C 0.44092(13) 0.62889(18) 0.4029(3) 0.0286(7) Uani 1 1 d . . .
H16a H 0.4473 0.6824 0.3610 0.043 Uiso 1 1 calc R . .
H16b H 0.4795 0.6161 0.4771 0.043 Uiso 1 1 calc R . .
H16c H 0.4011 0.6305 0.4446 0.043 Uiso 1 1 calc R . .
C17 C 0.34367(13) 0.72300(18) 0.1107(3) 0.0270(7) Uani 1 1 d . . .
H17a H 0.3786 0.6899 0.0821 0.041 Uiso 1 1 calc R . .
H17b H 0.3638 0.7665 0.1755 0.041 Uiso 1 1 calc R . .
H17c H 0.3160 0.7476 0.0262 0.041 Uiso 1 1 calc R . .
C18 C 0.06482(12) 0.60735(19) 0.4871(3) 0.0279(7) Uani 1 1 d . . .
H18a H 0.0500 0.5537 0.5148 0.042 Uiso 1 1 calc R . .
H18b H 0.0289 0.6335 0.4194 0.042 Uiso 1 1 calc R . .
H18c H 0.0769 0.6420 0.5716 0.042 Uiso 1 1 calc R . .
C19 C 0.11583(11) 0.44628(17) 0.4111(3) 0.0178(6) Uani 1 1 d . . .
C20 C 0.13974(12) 0.39568(18) 0.5311(3) 0.0212(6) Uani 1 1 d . . .
C21 C 0.11567(13) 0.31408(18) 0.5305(3) 0.0248(7) Uani 1 1 d . . .
H21 H 0.1311 0.2802 0.6107 0.033 Uiso 1 1 calc R . .
C22 C 0.06950(12) 0.28137(17) 0.4149(3) 0.0226(7) Uani 1 1 d . . .
C23 C 0.04169(12) 0.33641(18) 0.3054(3) 0.0212(6) Uani 1 1 d . . .
H23 H 0.0078 0.3169 0.2310 0.028 Uiso 1 1 calc R . .
C24 C 0.06202(11) 0.41923(17) 0.3015(3) 0.0177(6) Uani 1 1 d . . .
C25 C 0.18812(15) 0.4289(2) 0.6609(4) 0.0368(8) Uani 1 1 d . . .
H25a H 0.1888 0.3922 0.7420 0.055 Uiso 1 1 calc R . .
H25b H 0.1739 0.4837 0.6844 0.055 Uiso 1 1 calc R . .
H25c H 0.2326 0.4322 0.6393 0.055 Uiso 1 1 calc R . .
C26 C 0.04789(15) 0.19125(19) 0.4111(4) 0.0359(8) Uani 1 1 d . . .
H26a H -0.0004 0.1883 0.3997 0.054 Uiso 1 1 calc R . .
H26b H 0.0686 0.1644 0.5001 0.054 Uiso 1 1 calc R . .
H26c H 0.0617 0.1636 0.3309 0.054 Uiso 1 1 calc R . .
C27 C 0.02302(13) 0.47735(18) 0.1898(3) 0.0265(7) Uani 1 1 d . . .
H27a H 0.0022 0.4458 0.1059 0.040 Uiso 1 1 calc R . .
H27b H 0.0532 0.5180 0.1623 0.040 Uiso 1 1 calc R . .
H27c H -0.0113 0.5054 0.2298 0.040 Uiso 1 1 calc R . .
O1 O 0.27285(9) 0.40418(12) 0.3074(3) 0.0354(6) Uani 1 1 d U B .
C28 C 0.23552(15) 0.33366(19) 0.2398(4) 0.0412(9) Uani 1 1 d DU . .
H28a H 0.2256 0.3407 0.1352 0.055 Uiso 1 1 calc R A 1
H28b H 0.1931 0.3284 0.2731 0.055 Uiso 1 1 calc R A 1
C29 C 0.2778(3) 0.2572(4) 0.2797(13) 0.075(3) Uani 0.55 1 d PDU B 1
H29a H 0.2640 0.2273 0.3589 0.100 Uiso 0.55 1 calc PR B 1
H29b H 0.2748 0.2198 0.1973 0.100 Uiso 0.55 1 calc PR B 1
C29' C 0.2906(4) 0.2811(6) 0.1952(11) 0.068(3) Uani 0.45 1 d PDU B 2
H29a' H 0.2770 0.2230 0.1808 0.090 Uiso 0.45 1 calc PR B 2
H29b' H 0.3030 0.3023 0.1072 0.090 Uiso 0.45 1 calc PR B 2
C30 C 0.34770(19) 0.2912(2) 0.3246(6) 0.0726(15) Uani 1 1 d DU . .
H30A H 0.3697 0.2960 0.2419 0.096 Uiso 1 1 calc R B 1
H30B H 0.3749 0.2555 0.3969 0.096 Uiso 1 1 calc R B 1
C31 C 0.33789(14) 0.37544(19) 0.3866(4) 0.0393(9) Uani 1 1 d U B .
H31A H 0.3377 0.3713 0.4895 0.052 Uiso 1 1 calc R . .
H31B H 0.3736 0.4135 0.3728 0.052 Uiso 1 1 calc R . .

loop_
_atom_site_aniso_label
_atom_site_aniso_U_11
_atom_site_aniso_U_22
_atom_site_aniso_U_33
_atom_site_aniso_U_23
_atom_site_aniso_U_13
_atom_site_aniso_U_12
Ru1 0.01577(11) 0.01343(12) 0.01944(14) -0.00068(10) 0.00202(8) -0.00047(8)
Cl1 0.0227(3) 0.0291(4) 0.0223(4) -0.0016(3) -0.0018(3) -0.0020(3)
Cl2 0.0237(3) 0.0441(5) 0.0210(4) -0.0035(4) 0.0012(3) -0.0080(3)
N1 0.0150(10) 0.0187(13) 0.0181(14) -0.0033(10) 0.0020(9) -0.0032(9)
N2 0.0140(10) 0.0152(12) 0.0196(14) 0.0008(10) -0.0004(9) 0.0007(8)
N3 0.0137(10) 0.0195(13) 0.0178(13) 0.0026(11) -0.0001(8) -0.0014(9)
C1 0.0178(13) 0.0195(16) 0.0177(17) -0.0006(13) -0.0022(11) -0.0022(10)
C2 0.0188(13) 0.0184(16) 0.0171(17) 0.0026(12) -0.0012(11) -0.0007(10)
C3 0.0264(14) 0.0173(16) 0.0241(18) 0.0061(13) -0.0014(12) -0.0008(11)
C4 0.0291(15) 0.0131(15) 0.0289(19) -0.0005(14) -0.0024(12) 0.0064(11)
C5 0.0222(14) 0.0233(17) 0.0262(19) -0.0010(14) 0.0014(12) 0.0066(11)
C6 0.0163(13) 0.0204(15) 0.0193(17) -0.0011(13) 0.0013(11) 0.0033(10)
C7 0.0165(13) 0.0251(17) 0.0180(17) -0.0010(13) 0.0000(10) 0.0012(11)
C8 0.0162(12) 0.0190(15) 0.0197(16) 0.0031(13) 0.0040(10) -0.0017(10)
C9 0.0212(13) 0.0241(16) 0.0206(17) -0.0022(13) 0.0036(11) -0.0015(11)
C10 0.0278(15) 0.0262(17) 0.029(2) -0.0068(15) 0.0079(12) 0.0001(12)
C11 0.0229(14) 0.0240(17) 0.032(2) 0.0045(15) 0.0093(12) 0.0052(11)
C12 0.0175(13) 0.0296(18) 0.0267(18) 0.0015(14) 0.0019(11) -0.0017(11)
C13 0.0201(13) 0.0192(15) 0.0231(18) 0.0011(13) 0.0039(11) -0.0040(11)
C14 0.0253(15) 0.046(2) 0.0255(19) -0.0118(16) 0.0002(12) 0.0029(13)
C15 0.0296(16) 0.038(2) 0.046(2) 0.0007(18) 0.0098(14) 0.0109(14)
C16 0.0251(15) 0.0272(18) 0.032(2) -0.0054(15) 0.0017(13) -0.0056(12)
C17 0.0237(14) 0.0241(17) 0.032(2) 0.0057(15) 0.0032(12) -0.0033(12)
C18 0.0226(14) 0.0323(18) 0.030(2) -0.0037(15) 0.0077(12) 0.0019(12)
C19 0.0153(12) 0.0203(16) 0.0183(16) -0.0017(12) 0.0042(10) -0.0007(10)
C20 0.0194(13) 0.0247(17) 0.0181(17) 0.0031(13) 0.0004(11) -0.0024(11)
C21 0.0246(14) 0.0259(17) 0.0228(18) 0.0095(14) 0.0018(12) 0.0025(12)
C22 0.0222(14) 0.0216(16) 0.0253(18) 0.0005(14) 0.0075(11) -0.0022(11)
C23 0.0169(13) 0.0270(17) 0.0190(17) -0.0035(14) 0.0021(11) -0.0047(11)
C24 0.0131(12) 0.0235(16) 0.0170(16) 0.0012(12) 0.0046(10) 0.0019(10)
C25 0.0419(18) 0.039(2) 0.023(2) 0.0075(16) -0.0101(14) -0.0123(15)
C26 0.0472(19) 0.0249(18) 0.036(2) 0.0004(16) 0.0079(15) -0.0084(14)
C27 0.0211(14) 0.0322(18) 0.0237(18) 0.0061(15) -0.0020(11) -0.0019(12)
O1 0.0301(11) 0.0140(11) 0.0576(17) -0.0057(11) -0.0026(10) 0.0023(8)
C28 0.0440(18) 0.0236(19) 0.057(3) -0.0159(18) 0.0117(16) -0.0082(14)
C29 0.071(5) 0.023(4) 0.129(10) -0.007(5) 0.013(5) -0.003(3)
C29' 0.067(6) 0.030(6) 0.112(10) -0.028(6) 0.031(5) -0.003(4)
C30 0.060(2) 0.033(2) 0.121(5) -0.004(3) 0.010(2) 0.0216(18)
C31 0.0318(17) 0.0275(19) 0.056(3) 0.0073(17) 0.0030(15) 0.0107(13)

loop_
_atom_type_symbol
_atom_type_description
_atom_type_scat_dispersion_real
_atom_type_scat_dispersion_imag
_atom_type_scat_source
C C 0.0033 0.0016 'International Tables Vol C Tables 4.2.6.8 and 6.1.1.4'
H H 0.0000 0.0000 'International Tables Vol C Tables 4.2.6.8 and 6.1.1.4'
N N 0.0061 0.0033 'International Tables Vol C Tables 4.2.6.8 and 6.1.1.4'
O O 0.0106 0.0060 'International Tables Vol C Tables 4.2.6.8 and 6.1.1.4'
Cl Cl 0.1484 0.1585 'International Tables Vol C Tables 4.2.6.8 and 6.1.1.4'
Ru Ru -1.2594 0.8363 'International Tables Vol C Tables 4.2.6.8 and 6.1.1.4'

loop_
_geom_angle_atom_site_label_1
_geom_angle_atom_site_label_2
_geom_angle_atom_site_label_3
_geom_angle
N2 Ru1 N1 79.77(9)
N2 Ru1 N3 78.91(9)
N1 Ru1 N3 158.67(8)
N2 Ru1 O1 177.02(7)
N1 Ru1 O1 98.20(8)
N3 Ru1 O1 103.13(8)
N2 Ru1 Cl2 91.07(7)
N1 Ru1 Cl2 91.61(6)
N3 Ru1 Cl2 88.06(6)
O1 Ru1 Cl2 91.17(6)
N2 Ru1 Cl1 90.46(7)
N1 Ru1 Cl1 90.10(6)
N3 Ru1 Cl1 90.80(6)
O1 Ru1 Cl1 87.36(6)
Cl2 Ru1 Cl1 177.89(3)
C1 N1 C8 120.4(2)
C1 N1 Ru1 113.47(17)
C8 N1 Ru1 125.80(17)
C6 N2 C2 120.9(2)
C6 N2 Ru1 119.85(18)
C2 N2 Ru1 119.12(18)
C7 N3 C19 121.3(2)
C7 N3 Ru1 113.62(17)
C19 N3 Ru1 124.72(17)
N1 C1 C2 115.4(2)
N1 C1 C17 125.0(2)
C2 C1 C17 119.6(2)
N2 C2 C3 120.0(3)
N2 C2 C1 111.9(2)
C3 C2 C1 127.8(3)
C2 C3 C4 119.3(3)
C5 C4 C3 119.9(3)
C6 C5 C4 120.0(3)
N2 C6 C5 119.8(3)
N2 C6 C7 111.9(2)
C5 C6 C7 128.3(3)
N3 C7 C6 114.9(2)
N3 C7 C18 124.7(3)
C6 C7 C18 120.4(2)
C9 C8 C13 121.3(2)
C9 C8 N1 119.3(2)
C13 C8 N1 119.2(3)
C10 C9 C8 118.3(2)
C10 C9 C14 118.5(3)
C8 C9 C14 123.1(2)
C11 C10 C9 122.0(3)
C12 C11 C10 118.1(2)
C12 C11 C15 122.0(3)
C10 C11 C15 120.0(3)
C11 C12 C13 122.4(2)
C12 C13 C8 117.6(3)
C12 C13 C16 118.7(2)
C8 C13 C16 123.7(2)
C20 C19 C24 120.5(2)
C20 C19 N3 120.0(2)
C24 C19 N3 119.3(2)
C21 C20 C19 118.4(2)
C21 C20 C25 120.4(3)
C19 C20 C25 121.2(3)
C22 C21 C20 122.4(3)
C23 C22 C21 117.0(3)
C23 C22 C26 121.1(3)
C21 C22 C26 121.8(3)
C22 C23 C24 123.1(2)
C23 C24 C19 117.5(2)
C23 C24 C27 119.4(2)
C19 C24 C27 122.9(2)
C28 O1 C31 108.8(2)
C28 O1 Ru1 125.87(16)
C31 O1 Ru1 125.25(17)
O1 C28 C29 107.9(4)
O1 C28 C29' 102.0(4)
C29 C28 C29' 37.2(5)
C30 C29 C28 103.5(4)
C30 C29' C28 101.7(5)
C29 C30 C31 104.4(4)
C29 C30 C29' 37.3(5)
C31 C30 C29' 105.8(4)
O1 C31 C30 105.1(3)

loop_
_geom_bond_atom_site_label_1
_geom_bond_atom_site_label_2
_geom_bond_distance
Ru1 N2 1.883(2)
Ru1 N1 2.073(2)
Ru1 N3 2.080(2)
Ru1 O1 2.1917(19)
Ru1 Cl2 2.3824(7)
Ru1 Cl1 2.3848(7)
N1 C1 1.304(3)
N1 C8 1.457(3)
N2 C6 1.362(3)
N2 C2 1.378(3)
N3 C7 1.309(3)
N3 C19 1.446(3)
C1 C2 1.464(4)
C1 C17 1.491(4)
C2 C3 1.381(4)
C3 C4 1.390(4)
C4 C5 1.383(4)
C5 C6 1.383(4)
C6 C7 1.461(4)
C7 C18 1.485(4)
C8 C9 1.395(4)
C8 C13 1.402(3)
C9 C10 1.392(4)
C9 C14 1.503(4)
C10 C11 1.388(4)
C11 C12 1.383(4)
C11 C15 1.513(4)
C12 C13 1.397(4)
C13 C16 1.502(4)
C19 C20 1.394(4)
C19 C24 1.410(3)
C20 C21 1.391(4)
C20 C25 1.502(4)
C21 C22 1.387(4)
C22 C23 1.386(4)
C22 C26 1.503(4)
C23 C24 1.388(4)
C24 C27 1.503(4)
O1 C28 1.433(3)
O1 C31 1.450(3)
C28 C29 1.496(7)
C28 C29' 1.516(7)
C29 C30 1.492(7)
C29' C30 1.511(8)
C30 C31 1.495(5)
